data_1576408
loop_
_publ_author_name
'Yan, Liping'
'Moriyama, Takumi'
'Akita, Yutaro'
'Muratsugu, Satoshi'
'Tada, Mizuki'
'Yamashita, Makoto'
'Morimoto, Yuma'

_publ_section_title
;
 Low-oxidation state dirhodium complex produced by four-electron reduction
 of dirhodium(ii) complex supported by a flexible macrocyclic ligand
;
_journal_name_full 'Chemical Science'
_journal_paper_doi 10.1039/D5SC07037F
_journal_year 2026
_chemical_formula_moiety 'C36 H54 N6 Rh2, C4 H10 O'
_chemical_formula_sum 'C40 H64 N6 O Rh2'
_chemical_formula_weight 850.79
_space_group_crystal_system triclinic
_space_group_IT_number 2
_space_group_name_Hall '-P 1'
_space_group_name_H-M_alt 'P -1'
_atom_sites_solution_hydrogens geom
_atom_sites_solution_primary iterative
_audit_creation_date 2025-06-08
_audit_creation_method
;
Olex2 1.5
(compiled 2025.05.31 svn.r86d253d1 for OlexSys, GUI svn.r7254)
;
_audit_update_record
;
2025-06-16 deposited with the CCDC.	2025-12-01 downloaded from the CCDC.
;
_cell_angle_alpha 107.213(3)
_cell_angle_beta 91.691(3)
_cell_angle_gamma 110.555(4)
_cell_formula_units_Z 1
_cell_length_a 9.7299(4)
_cell_length_b 9.9420(4)
_cell_length_c 11.2199(4)
_cell_measurement_reflns_used 4798
_cell_measurement_temperature 93(2)
_cell_measurement_theta_max 30.5220
_cell_measurement_theta_min 2.3190
_cell_volume 959.88(7)
_computing_cell_refinement 'CrysAlisPro 1.171.39.46 (Rigaku OD, 2018)'
_computing_data_collection 'CrysAlisPro 1.171.39.46 (Rigaku OD, 2018)'
_computing_data_reduction 'CrysAlisPro 1.171.39.46 (Rigaku OD, 2018)'
_computing_molecular_graphics 'Olex2 1.5 (Dolomanov et al., 2009)'
_computing_publication_material 'Olex2 1.5 (Dolomanov et al., 2009)'
_computing_structure_refinement 'SHELXL 2019/3 (Sheldrick, 2015)'
_computing_structure_solution 'olex2.solve 1.5 (Bourhis et al., 2015)'
_diffrn_ambient_temperature 93(2)
_diffrn_detector_type HyPix
_diffrn_measured_fraction_theta_full 0.999
_diffrn_measured_fraction_theta_max 0.845
_diffrn_measurement_details
;
List of Runs (angles in degrees, time in seconds):

  # Type    Start    End  Width  t~exp~   \w     \q     \k     \f   Frames
#--------------------------------------------------------------------------
  1  \w     -6.00  85.00   0.50    4.49    --   15.87  73.00 -34.00  182
  2  \w     68.00  98.00   0.50    4.49    --   15.87 178.00 -30.00   60
  3  \w     57.00  98.00   0.50    4.49    --   15.87 178.00-180.00   82
  4  \w      4.00  91.00   0.50    4.49    --   15.87  57.00  90.00  174
  5  \w    -15.00  11.00   0.50    4.49    --  -14.15 -99.00-150.00   52
  6  \w    -48.00  46.00   0.50    4.49    --   15.87 -73.00-163.00  188
  7  \w    -53.00  36.00   0.50    4.49    --   15.87 -77.00 150.00  178
  8  \w    -90.00 -65.00   0.50    4.49    --  -14.15-178.00 -60.00   50
  9  \w    -92.00 -58.00   0.50    4.49    --  -14.15 178.00-180.00   68
;
_diffrn_measurement_device 'four-circle diffractometer'
_diffrn_measurement_device_type 'XtaLAB Synergy R, HyPix'
_diffrn_measurement_method '\w scans'
_diffrn_radiation_type MoK\a
_diffrn_radiation_wavelength 0.71073
_diffrn_reflns_av_R_equivalents 0.0356
_diffrn_reflns_av_unetI/netI 0.0519
_diffrn_reflns_Laue_measured_fraction_full 0.999
_diffrn_reflns_Laue_measured_fraction_max 0.845
_diffrn_reflns_limit_h_max 13
_diffrn_reflns_limit_h_min -13
_diffrn_reflns_limit_k_max 12
_diffrn_reflns_limit_k_min -13
_diffrn_reflns_limit_l_max 14
_diffrn_reflns_limit_l_min -15
_diffrn_reflns_number 12299
_diffrn_reflns_point_group_measured_fraction_full 0.999
_diffrn_reflns_point_group_measured_fraction_max 0.845
_diffrn_reflns_theta_full 25.242
_diffrn_reflns_theta_max 30.845
_diffrn_reflns_theta_min 2.261
_exptl_absorpt_coefficient_mu 0.899
_exptl_absorpt_correction_T_max 0.865
_exptl_absorpt_correction_T_min 0.763
_exptl_absorpt_correction_type gaussian
_exptl_absorpt_process_details
;
CrysAlisPro 1.171.39.46 (Rigaku Oxford Diffraction, 2018)
Numerical absorption correction based on gaussian integration over
			a multifaceted crystal model
Empirical absorption correction using spherical harmonics,
 implemented in SCALE3 ABSPACK scaling algorithm.
;
_exptl_crystal_colour 'metallic blackish green'
_exptl_crystal_colour_lustre metallic
_exptl_crystal_colour_modifier blackish
_exptl_crystal_colour_primary green
_exptl_crystal_density_diffrn 1.472
_exptl_crystal_description block
_exptl_crystal_F_000 444
_exptl_crystal_size_max 0.06
_exptl_crystal_size_mid 0.048
_exptl_crystal_size_min 0.044
_refine_diff_density_max 2.479
_refine_diff_density_min -0.933
_refine_diff_density_rms 0.136
_refine_ls_extinction_method none
_refine_ls_goodness_of_fit_ref 1.050
_refine_ls_hydrogen_treatment mixed
_refine_ls_matrix_type full
_refine_ls_number_parameters 278
_refine_ls_number_reflns 5097
_refine_ls_number_restraints 7
_refine_ls_restrained_S_all 1.055
_refine_ls_R_factor_all 0.0615
_refine_ls_R_factor_gt 0.0466
_refine_ls_shift/su_max 0.001
_refine_ls_shift/su_mean 0.000
_refine_ls_structure_factor_coef Fsqd
_refine_ls_weighting_details 'w=1/[\s^2^(Fo^2^)+(0.0721P)^2^+0.6657P] where P=(Fo^2^+2Fc^2^)/3'
_refine_ls_weighting_scheme calc
_refine_ls_wR_factor_gt 0.1161
_refine_ls_wR_factor_ref 0.1236
_reflns_Friedel_coverage 0.000
_reflns_number_gt 4178
_reflns_number_total 5097
_reflns_threshold_expression 'I > 2\s(I)'
_cod_data_source_file d5sc07037f2.cif
_cod_data_source_block 091-03-rh20-et2o
_cod_database_code 1576408
_shelx_shelxl_version_number 2019/3
_shelx_space_group_comment
;
The symmetry employed for this shelxl refinement is uniquely defined
by the following loop, which should always be used as a source of
symmetry information in preference to the above space-group names.
They are only intended as comments.
;
_olex2_refinement_description
;
1. Restrained distances
 O1-C20 = C20-C19 = O1-C22 = C22-C23
 1.52 with sigma of 0.02
 O1-C19 = C20-C22 = O1-C23
 2.53 with sigma of 0.04
2. Others
 Fixed Sof: O1(0.5) C20(0.5) H20A(0.5) H20B(0.5) C19(0.5) H19A(0.5) H19B(0.5)
 H19C(0.5) C22(0.5) H22A(0.5) H22B(0.5) C23(0.5) H23A(0.5) H23B(0.5) H23C(0.5)
3.a Secondary CH2 refined with riding coordinates:
 C16(H16A,H16B), C17(H17A,H17B), C15(H15A,H15B), C18(H18A,H18B), C14(H14A,
 H14B), C20(H20A,H20B), C22(H22A,H22B)
3.b Aromatic/amide H refined with riding coordinates:
 C10(H10), C4(H4)
3.c Idealised Me refined as rotating group:
 C13(H13A,H13B,H13C), C1(H1A,H1B,H1C), C7(H7A,H7B,H7C), C8(H8A,H8B,H8C),
 C9(H9A,H9B,H9C), C19(H19A,H19B,H19C), C23(H23A,H23B,H23C)
;
_olex2_submission_special_instructions 'No special instructions were received'
_oxdiff_exptl_absorpt_empirical_details
;
Empirical correction (ABSPACK) includes:
- Absorption correction using spherical harmonics
- Frame scaling
- B-factor correction
;

loop_
_space_group_symop_operation_xyz
'x, y, z'
'-x, -y, -z'

loop_
_atom_site_label
_atom_site_type_symbol
_atom_site_fract_x
_atom_site_fract_y
_atom_site_fract_z
_atom_site_U_iso_or_equiv
_atom_site_adp_type
_atom_site_occupancy
_atom_site_site_symmetry_order
_atom_site_calc_flag
_atom_site_refinement_flags_posn
_atom_site_refinement_flags_adp
_atom_site_refinement_flags_occupancy
_atom_site_disorder_assembly
_atom_site_disorder_group
Rh01 Rh 0.58590(3) 0.92376(3) 0.53448(2) 0.02279(10) Uani 1 1 d . . . . .
N002 N 0.7788(3) 1.0601(4) 0.4975(3) 0.0260(6) Uani 1 1 d . . . . .
N003 N 0.6324(3) 0.7804(3) 0.4001(3) 0.0239(6) Uani 1 1 d . . . . .
N004 N 0.4136(3) 0.7258(4) 0.5154(3) 0.0257(6) Uani 1 1 d . . . . .
C2 C 0.8387(4) 0.9922(4) 0.4044(3) 0.0269(7) Uani 1 1 d . . . . .
C11 C 0.5379(4) 0.6307(4) 0.3573(3) 0.0267(7) Uani 1 1 d . . . . .
C12 C 0.4144(4) 0.6030(4) 0.4265(3) 0.0253(7) Uani 1 1 d . . . . .
C3 C 0.7566(4) 0.8315(4) 0.3448(3) 0.0248(7) Uani 1 1 d . . . . .
C16 C 0.5573(4) 1.0726(4) 0.7080(3) 0.0266(7) Uani 1 1 d . . . . .
H16A H 0.609661 1.183276 0.725677 0.025(10) Uiso 1 1 calc R . . . .
H16B H 0.456572 1.044319 0.732128 0.033(11) Uiso 1 1 calc R . . . .
C17 C 0.8569(4) 1.2242(4) 0.5649(4) 0.0296(8) Uani 1 1 d . . . . .
H17A H 0.960883 1.243140 0.594911 0.015(9) Uiso 1 1 calc R . . . .
H17B H 0.809592 1.253355 0.640075 0.037(12) Uiso 1 1 calc R . . . .
C10 C 0.5673(4) 0.5275(5) 0.2579(3) 0.0289(8) Uani 1 1 d . . . . .
H10 H 0.501545 0.423928 0.228831 0.044(13) Uiso 1 1 calc R . . . .
C13 C 0.3029(4) 0.4432(5) 0.4000(4) 0.0326(8) Uani 1 1 d . . . . .
H13A H 0.262056 0.433366 0.477134 0.023(10) Uiso 1 1 calc R . . . .
H13B H 0.351935 0.370891 0.371549 0.062(17) Uiso 1 1 calc R . . . .
H13C H 0.222481 0.421757 0.334063 0.030(11) Uiso 1 1 calc R . . . .
C15 C 0.6435(4) 0.9916(5) 0.7311(3) 0.0321(8) Uani 1 1 d . . . . .
H15A H 0.597182 0.913973 0.771514 0.047(14) Uiso 1 1 calc R . . . .
H15B H 0.749739 1.052447 0.765086 0.021(9) Uiso 1 1 calc R . . . .
C1 C 0.9842(4) 1.0685(5) 0.3639(4) 0.0301(8) Uani 1 1 d . . . . .
H1A H 0.966995 1.112689 0.300263 0.028(10) Uiso 1 1 calc R . . . .
H1B H 1.028185 0.993353 0.327896 0.033(11) Uiso 1 1 calc R . . . .
H1C H 1.052116 1.149103 0.437146 0.045(13) Uiso 1 1 calc R . . . .
C4 C 0.7865(4) 0.7280(5) 0.2452(3) 0.0296(8) Uani 1 1 d . . . . .
H4 H 0.872312 0.762614 0.207286 0.023(10) Uiso 1 1 calc R . . . .
C18 C 0.8579(4) 1.3256(5) 0.4863(4) 0.0359(9) Uani 1 1 d . . . . .
H18A H 0.930440 1.318672 0.427023 0.043(13) Uiso 1 1 calc R . . . .
H18B H 0.893597 1.432102 0.543445 0.041(13) Uiso 1 1 calc R . . . .
C14 C 0.2905(4) 0.7101(4) 0.5896(4) 0.0293(8) Uani 1 1 d . . . . .
H14A H 0.314985 0.805799 0.660803 0.017(9) Uiso 1 1 calc R . . . .
H14B H 0.280318 0.627970 0.625589 0.038(12) Uiso 1 1 calc R . . . .
C5 C 0.6935(4) 0.5749(5) 0.1999(3) 0.0297(8) Uani 1 1 d . . . . .
C7 C 0.8781(4) 0.4570(5) 0.1296(4) 0.0341(9) Uani 1 1 d . . . . .
H7A H 0.956465 0.558608 0.153308 0.033(11) Uiso 1 1 calc R . . . .
H7B H 0.902510 0.387431 0.059372 0.041(13) Uiso 1 1 calc R . . . .
H7C H 0.869917 0.420123 0.201985 0.054(15) Uiso 1 1 calc R . . . .
C6 C 0.7296(4) 0.4648(5) 0.0891(4) 0.0384(10) Uani 1 1 d . . . . .
C8 C 0.7442(6) 0.5241(7) -0.0237(4) 0.0514(13) Uani 1 1 d . . . . .
H8A H 0.650615 0.531780 -0.048815 0.054(15) Uiso 1 1 calc R . . . .
H8B H 0.766909 0.453723 -0.094543 0.055(15) Uiso 1 1 calc R . . . .
H8C H 0.824317 0.624647 0.000369 0.064(18) Uiso 1 1 calc R . . . .
C9 C 0.6095(5) 0.3049(6) 0.0466(5) 0.0584(16) Uani 1 1 d . . . . .
H9A H 0.600396 0.263864 0.116672 0.060(17) Uiso 1 1 calc R . . . .
H9B H 0.636641 0.239100 -0.024620 0.034(11) Uiso 1 1 calc R . . . .
H9C H 0.514496 0.309086 0.020565 0.059(16) Uiso 1 1 calc R . . . .
O1 O 0.9685(10) 0.0216(9) 0.0073(8) 0.0414(19) Uani 0.5 1 d D . P A -1
C20 C 0.8156(14) -0.0676(13) 0.0098(14) 0.038(3) Uani 0.5 1 d D . P A -1
H20A H 0.810696 -0.126881 0.067656 0.046 Uiso 0.5 1 calc R U P A -1
H20B H 0.767873 -0.139397 -0.075653 0.046 Uiso 0.5 1 calc R U P A -1
C19 C 0.7380(11) 0.0386(11) 0.0539(10) 0.042(2) Uani 0.5 1 d D . P A -1
H19A H 0.737682 0.091792 -0.006966 0.063 Uiso 0.5 1 calc R U P A -1
H19B H 0.789489 0.112854 0.136312 0.063 Uiso 0.5 1 calc R U P A -1
H19C H 0.635516 -0.018743 0.061402 0.063 Uiso 0.5 1 calc R U P A -1
C22 C 1.0596(15) -0.0722(15) -0.0175(15) 0.046(3) Uani 0.5 1 d D . P A -1
H22A H 1.017805 -0.156536 -0.098324 0.056 Uiso 0.5 1 calc R U P A -1
H22B H 1.061155 -0.116041 0.050829 0.056 Uiso 0.5 1 calc R U P A -1
C23 C 1.2124(16) 0.0275(16) -0.0236(18) 0.049(3) Uani 0.5 1 d D . P A -1
H23A H 1.209536 0.070931 -0.091001 0.074 Uiso 0.5 1 calc R U P A -1
H23B H 1.275258 -0.032412 -0.040975 0.074 Uiso 0.5 1 calc R U P A -1
H23C H 1.253288 0.109689 0.057276 0.074 Uiso 0.5 1 calc R U P A -1

loop_
_atom_site_aniso_label
_atom_site_aniso_U_11
_atom_site_aniso_U_22
_atom_site_aniso_U_33
_atom_site_aniso_U_23
_atom_site_aniso_U_13
_atom_site_aniso_U_12
Rh01 0.02334(15) 0.02896(16) 0.02305(15) 0.00921(10) 0.00988(10) 0.01692(11)
N002 0.0234(15) 0.0306(15) 0.0284(14) 0.0090(12) 0.0068(12) 0.0158(13)
N003 0.0226(14) 0.0352(16) 0.0213(13) 0.0091(11) 0.0080(11) 0.0193(13)
N004 0.0270(15) 0.0360(16) 0.0246(14) 0.0130(12) 0.0120(12) 0.0210(13)
C2 0.0225(17) 0.0382(19) 0.0275(16) 0.0130(14) 0.0062(13) 0.0183(15)
C11 0.0238(17) 0.039(2) 0.0232(16) 0.0088(14) 0.0057(13) 0.0190(15)
C12 0.0242(17) 0.0342(18) 0.0266(16) 0.0120(14) 0.0078(13) 0.0196(15)
C3 0.0217(16) 0.041(2) 0.0208(15) 0.0113(14) 0.0064(12) 0.0208(15)
C16 0.0267(18) 0.0350(19) 0.0227(16) 0.0069(14) 0.0090(13) 0.0186(15)
C17 0.0240(18) 0.0321(19) 0.0353(19) 0.0076(15) 0.0102(15) 0.0159(15)
C10 0.0235(17) 0.039(2) 0.0235(16) 0.0030(14) 0.0036(13) 0.0162(16)
C13 0.0272(19) 0.036(2) 0.037(2) 0.0096(16) 0.0097(15) 0.0166(16)
C15 0.032(2) 0.047(2) 0.0251(17) 0.0117(15) 0.0095(14) 0.0237(18)
C1 0.0240(18) 0.039(2) 0.0349(19) 0.0143(16) 0.0109(15) 0.0191(16)
C4 0.0213(17) 0.049(2) 0.0210(15) 0.0081(15) 0.0085(13) 0.0186(16)
C18 0.0269(19) 0.033(2) 0.057(2) 0.0194(18) 0.0226(18) 0.0167(16)
C14 0.0313(19) 0.0316(19) 0.0371(19) 0.0169(15) 0.0222(16) 0.0200(16)
C5 0.0236(17) 0.046(2) 0.0171(14) 0.0013(14) 0.0046(13) 0.0168(16)
C7 0.030(2) 0.038(2) 0.0312(18) 0.0006(15) 0.0113(15) 0.0170(17)
C6 0.0268(19) 0.052(3) 0.0265(18) -0.0041(16) 0.0083(15) 0.0165(18)
C8 0.042(3) 0.089(4) 0.0247(19) 0.003(2) 0.0078(17) 0.039(3)
C9 0.032(2) 0.063(3) 0.044(3) -0.022(2) 0.0145(19) 0.007(2)
O1 0.045(6) 0.043(6) 0.043(4) 0.011(4) 0.007(4) 0.027(3)
C20 0.052(7) 0.036(6) 0.034(5) 0.015(5) -0.003(5) 0.025(5)
C19 0.045(5) 0.045(5) 0.041(5) 0.016(4) 0.006(4) 0.021(5)
C22 0.050(7) 0.052(8) 0.039(5) 0.012(6) 0.007(5) 0.025(6)
C23 0.055(8) 0.049(8) 0.065(9) 0.031(8) 0.004(6) 0.034(6)

loop_
_atom_type_symbol
_atom_type_description
_atom_type_scat_dispersion_real
_atom_type_scat_dispersion_imag
_atom_type_scat_source
C C 0.0033 0.0016 'International Tables Vol C Tables 4.2.6.8 and 6.1.1.4'
H H 0.0000 0.0000 'International Tables Vol C Tables 4.2.6.8 and 6.1.1.4'
N N 0.0061 0.0033 'International Tables Vol C Tables 4.2.6.8 and 6.1.1.4'
O O 0.0106 0.0060 'International Tables Vol C Tables 4.2.6.8 and 6.1.1.4'
Rh Rh -1.1178 0.9187 'International Tables Vol C Tables 4.2.6.8 and 6.1.1.4'

loop_
_exptl_crystal_face_index_h
_exptl_crystal_face_index_k
_exptl_crystal_face_index_l
_exptl_crystal_face_perp_dist
-13 2 -3 0.0176
-11 3 -8 0.0177
2 -13 3 0.0271
-1 13 -3 0.0281
11 -6 8 0.0230
-1 -1 15 0.0317
13 -2 2 0.0246
3 0 -15 0.0121

loop_
_geom_angle_atom_site_label_1
_geom_angle_atom_site_label_2
_geom_angle_atom_site_label_3
_geom_angle
_geom_angle_site_symmetry_1
_geom_angle_site_symmetry_3
_geom_angle_publ_flag
N002 Rh01 Rh01 94.42(9) . 2_676 ?
N002 Rh01 N004 156.64(12) . . ?
N002 Rh01 C16 101.52(13) . . ?
N002 Rh01 C15 97.77(14) . . ?
N003 Rh01 Rh01 117.58(9) . 2_676 ?
N003 Rh01 N002 78.45(13) . . ?
N003 Rh01 N004 78.20(12) . . ?
N003 Rh01 C16 169.19(12) . . ?
N003 Rh01 C15 130.43(14) . . ?
N004 Rh01 Rh01 96.78(8) . 2_676 ?
N004 Rh01 C16 101.31(13) . . ?
N004 Rh01 C15 96.92(14) . . ?
C16 Rh01 Rh01 73.23(10) . 2_676 ?
C15 Rh01 Rh01 111.98(11) . 2_676 ?
C15 Rh01 C16 38.76(14) . . ?
C2 N002 Rh01 115.8(3) . . ?
C2 N002 C17 118.4(3) . . ?
C17 N002 Rh01 125.8(2) . . ?
C11 N003 Rh01 119.5(2) . . ?
C11 N003 C3 121.0(3) . . ?
C3 N003 Rh01 119.4(2) . . ?
C12 N004 Rh01 115.9(2) . . ?
C12 N004 C14 118.9(3) . . ?
C14 N004 Rh01 125.3(2) . . ?
N002 C2 C3 114.9(3) . . ?
N002 C2 C1 125.3(3) . . ?
C3 C2 C1 119.7(3) . . ?
N003 C11 C12 111.8(3) . . ?
N003 C11 C10 120.1(3) . . ?
C10 C11 C12 128.2(4) . . ?
N004 C12 C11 114.6(3) . . ?
N004 C12 C13 125.2(3) . . ?
C11 C12 C13 120.1(3) . . ?
N003 C3 C2 111.4(3) . . ?
N003 C3 C4 119.0(3) . . ?
C4 C3 C2 129.7(3) . . ?
Rh01 C16 H16A 116.8 . . ?
Rh01 C16 H16B 116.8 . . ?
H16A C16 H16B 113.9 . . ?
C15 C16 Rh01 68.3(2) . . ?
C15 C16 H16A 116.8 . . ?
C15 C16 H16B 116.8 . . ?
N002 C17 H17A 108.6 . . ?
N002 C17 H17B 108.6 . . ?
N002 C17 C18 114.5(3) . . ?
H17A C17 H17B 107.6 . . ?
C18 C17 H17A 108.6 . . ?
C18 C17 H17B 108.6 . . ?
C11 C10 H10 119.7 . . ?
C11 C10 C5 120.6(4) . . ?
C5 C10 H10 119.7 . . ?
C12 C13 H13A 109.5 . . ?
C12 C13 H13B 109.5 . . ?
C12 C13 H13C 109.5 . . ?
H13A C13 H13B 109.5 . . ?
H13A C13 H13C 109.5 . . ?
H13B C13 H13C 109.5 . . ?
Rh01 C15 H15A 116.3 . . ?
Rh01 C15 H15B 116.3 . . ?
C16 C15 Rh01 72.9(2) . . ?
C16 C15 H15A 116.3 . . ?
C16 C15 H15B 116.3 . . ?
H15A C15 H15B 113.2 . . ?
C2 C1 H1A 109.5 . . ?
C2 C1 H1B 109.5 . . ?
C2 C1 H1C 109.5 . . ?
H1A C1 H1B 109.5 . . ?
H1A C1 H1C 109.5 . . ?
H1B C1 H1C 109.5 . . ?
C3 C4 H4 119.2 . . ?
C3 C4 C5 121.6(3) . . ?
C5 C4 H4 119.2 . . ?
C17 C18 H18A 108.3 . . ?
C17 C18 H18B 108.3 . . ?
C17 C18 C14 116.0(3) . 2_676 ?
H18A C18 H18B 107.4 . . ?
C14 C18 H18A 108.3 2_676 . ?
C14 C18 H18B 108.3 2_676 . ?
N004 C14 C18 113.7(3) . 2_676 ?
N004 C14 H14A 108.8 . . ?
N004 C14 H14B 108.8 . . ?
C18 C14 H14A 108.8 2_676 . ?
C18 C14 H14B 108.8 2_676 . ?
H14A C14 H14B 107.7 . . ?
C10 C5 C6 122.3(4) . . ?
C4 C5 C10 117.7(3) . . ?
C4 C5 C6 119.9(3) . . ?
H7A C7 H7B 109.5 . . ?
H7A C7 H7C 109.5 . . ?
H7B C7 H7C 109.5 . . ?
C6 C7 H7A 109.5 . . ?
C6 C7 H7B 109.5 . . ?
C6 C7 H7C 109.5 . . ?
C5 C6 C7 108.7(3) . . ?
C5 C6 C8 109.5(4) . . ?
C7 C6 C8 109.0(3) . . ?
C9 C6 C5 112.3(3) . . ?
C9 C6 C7 109.1(4) . . ?
C9 C6 C8 108.2(4) . . ?
C6 C8 H8A 109.5 . . ?
C6 C8 H8B 109.5 . . ?
C6 C8 H8C 109.5 . . ?
H8A C8 H8B 109.5 . . ?
H8A C8 H8C 109.5 . . ?
H8B C8 H8C 109.5 . . ?
C6 C9 H9A 109.5 . . ?
C6 C9 H9B 109.5 . . ?
C6 C9 H9C 109.5 . . ?
H9A C9 H9B 109.5 . . ?
H9A C9 H9C 109.5 . . ?
H9B C9 H9C 109.5 . . ?
C20 O1 C22 111.8(8) . . ?
O1 C20 H20A 110.1 . . ?
O1 C20 H20B 110.1 . . ?
O1 C20 C19 108.0(9) . . ?
H20A C20 H20B 108.4 . . ?
C19 C20 H20A 110.1 . . ?
C19 C20 H20B 110.1 . . ?
C20 C19 H19A 109.5 . . ?
C20 C19 H19B 109.5 . . ?
C20 C19 H19C 109.5 . . ?
H19A C19 H19B 109.5 . . ?
H19A C19 H19C 109.5 . . ?
H19B C19 H19C 109.5 . . ?
O1 C22 H22A 110.2 . . ?
O1 C22 H22B 110.2 . . ?
O1 C22 C23 107.8(9) . . ?
H22A C22 H22B 108.5 . . ?
C23 C22 H22A 110.2 . . ?
C23 C22 H22B 110.2 . . ?
C22 C23 H23A 109.5 . . ?
C22 C23 H23B 109.5 . . ?
C22 C23 H23C 109.5 . . ?
H23A C23 H23B 109.5 . . ?
H23A C23 H23C 109.5 . . ?
H23B C23 H23C 109.5 . . ?

loop_
_geom_bond_atom_site_label_1
_geom_bond_atom_site_label_2
_geom_bond_distance
_geom_bond_site_symmetry_2
_geom_bond_publ_flag
Rh01 Rh01 2.8439(5) 2_676 ?
Rh01 N002 2.031(3) . ?
Rh01 N003 1.932(3) . ?
Rh01 N004 2.035(3) . ?
Rh01 C16 2.162(3) . ?
Rh01 C15 2.102(4) . ?
N002 C2 1.334(5) . ?
N002 C17 1.475(5) . ?
N003 C11 1.371(5) . ?
N003 C3 1.380(4) . ?
N004 C12 1.330(5) . ?
N004 C14 1.469(4) . ?
C2 C3 1.442(5) . ?
C2 C1 1.509(5) . ?
C11 C12 1.439(5) . ?
C11 C10 1.388(5) . ?
C12 C13 1.510(5) . ?
C3 C4 1.393(5) . ?
C16 H16A 0.9900 . ?
C16 H16B 0.9900 . ?
C16 C15 1.416(5) . ?
C17 H17A 0.9900 . ?
C17 H17B 0.9900 . ?
C17 C18 1.522(6) . ?
C10 H10 0.9500 . ?
C10 C5 1.406(5) . ?
C13 H13A 0.9800 . ?
C13 H13B 0.9800 . ?
C13 H13C 0.9800 . ?
C15 H15A 0.9900 . ?
C15 H15B 0.9900 . ?
C1 H1A 0.9800 . ?
C1 H1B 0.9800 . ?
C1 H1C 0.9800 . ?
C4 H4 0.9500 . ?
C4 C5 1.394(6) . ?
C18 H18A 0.9900 . ?
C18 H18B 0.9900 . ?
C18 C14 1.524(6) 2_676 ?
C14 H14A 0.9900 . ?
C14 H14B 0.9900 . ?
C5 C6 1.535(5) . ?
C7 H7A 0.9800 . ?
C7 H7B 0.9800 . ?
C7 H7C 0.9800 . ?
C7 C6 1.536(6) . ?
C6 C8 1.537(7) . ?
C6 C9 1.528(6) . ?
C8 H8A 0.9800 . ?
C8 H8B 0.9800 . ?
C8 H8C 0.9800 . ?
C9 H9A 0.9800 . ?
C9 H9B 0.9800 . ?
C9 H9C 0.9800 . ?
O1 C20 1.446(13) . ?
O1 C22 1.474(13) . ?
C20 H20A 0.9900 . ?
C20 H20B 0.9900 . ?
C20 C19 1.484(11) . ?
C19 H19A 0.9800 . ?
C19 H19B 0.9800 . ?
C19 H19C 0.9800 . ?
C22 H22A 0.9900 . ?
C22 H22B 0.9900 . ?
C22 C23 1.486(15) . ?
C23 H23A 0.9800 . ?
C23 H23B 0.9800 . ?
C23 H23C 0.9800 . ?

loop_
_geom_torsion_atom_site_label_1
_geom_torsion_atom_site_label_2
_geom_torsion_atom_site_label_3
_geom_torsion_atom_site_label_4
_geom_torsion
_geom_torsion_site_symmetry_1
_geom_torsion_site_symmetry_2
_geom_torsion_site_symmetry_3
_geom_torsion_site_symmetry_4
_geom_torsion_publ_flag
Rh01 N002 C2 C3 -0.3(4) . . . . ?
Rh01 N002 C2 C1 -177.2(3) . . . . ?
Rh01 N002 C17 C18 -112.1(3) . . . . ?
Rh01 N003 C11 C12 -1.8(4) . . . . ?
Rh01 N003 C11 C10 177.8(3) . . . . ?
Rh01 N003 C3 C2 2.7(4) . . . . ?
Rh01 N003 C3 C4 -177.9(2) . . . . ?
Rh01 N004 C12 C11 -0.2(4) . . . . ?
Rh01 N004 C12 C13 176.6(3) . . . . ?
Rh01 N004 C14 C18 110.2(3) . . . 2_676 ?
N002 C2 C3 N003 -1.4(4) . . . . ?
N002 C2 C3 C4 179.2(3) . . . . ?
N002 C17 C18 C14 46.5(5) . . . 2_676 ?
N003 C11 C12 N004 1.2(5) . . . . ?
N003 C11 C12 C13 -175.8(3) . . . . ?
N003 C11 C10 C5 -0.2(5) . . . . ?
N003 C3 C4 C5 0.5(5) . . . . ?
C2 N002 C17 C18 68.6(4) . . . . ?
C2 C3 C4 C5 179.8(4) . . . . ?
C11 N003 C3 C2 179.6(3) . . . . ?
C11 N003 C3 C4 -1.0(5) . . . . ?
C11 C10 C5 C4 -0.3(6) . . . . ?
C11 C10 C5 C6 -179.5(4) . . . . ?
C12 N004 C14 C18 -68.6(4) . . . 2_676 ?
C12 C11 C10 C5 179.3(4) . . . . ?
C3 N003 C11 C12 -178.7(3) . . . . ?
C3 N003 C11 C10 0.9(5) . . . . ?
C3 C4 C5 C10 0.2(6) . . . . ?
C3 C4 C5 C6 179.4(4) . . . . ?
C17 N002 C2 C3 179.1(3) . . . . ?
C17 N002 C2 C1 2.1(5) . . . . ?
C10 C11 C12 N004 -178.3(3) . . . . ?
C10 C11 C12 C13 4.7(6) . . . . ?
C10 C5 C6 C7 -117.5(4) . . . . ?
C10 C5 C6 C8 123.6(4) . . . . ?
C10 C5 C6 C9 3.3(6) . . . . ?
C1 C2 C3 N003 175.7(3) . . . . ?
C1 C2 C3 C4 -3.6(6) . . . . ?
C4 C5 C6 C7 63.3(5) . . . . ?
C4 C5 C6 C8 -55.6(5) . . . . ?
C4 C5 C6 C9 -175.8(4) . . . . ?
C14 N004 C12 C11 178.7(3) . . . . ?
C14 N004 C12 C13 -4.4(5) . . . . ?
C20 O1 C22 C23 177.7(16) . . . . ?
C22 O1 C20 C19 171.7(9) . . . . ?
